data_7204605
loop_
_publ_author_name
'Philippe Leriche'
'Jean-Manuel Raimundo'
'Mathieu Turbiez'
'Vincent Monroche'
'Magali Allain'
'Fran\,cois-Xavier Sauvage'
'Jean Roncali'
'Pierre Fr\`ere'
'Peter J. Skabara'

_publ_section_title
;
 Linearly extended tetrathiafulvalene analogues with fused thiophene
 units as \p-conjugated spacers
;
_journal_issue 6
_journal_name_full 'J. Mater. Chem.'
_journal_page_first 1324
_journal_page_last 1332
_journal_paper_doi 10.1039/b301149f
_journal_volume 13
_journal_year 2003
_chemical_formula_moiety 'C9 H8 Cl1 O4 S5'
_chemical_formula_sum 'C9 H8 Cl O4 S5'
_chemical_formula_weight 375.9
_space_group_IT_number 62
_symmetry_cell_setting orthorhombic
_symmetry_space_group_name_Hall '-P 2ac 2n'
_symmetry_space_group_name_H-M 'P n m a'
_audit_creation_date 2003-01-23T10:17:13-00:00
_audit_creation_method 'WinGX routine CIF_UPDATE'
_cell_angle_alpha 90
_cell_angle_beta 90
_cell_angle_gamma 90
_cell_formula_units_Z 8
_cell_length_a 20.223(2)
_cell_length_b 7.0107(5)
_cell_length_c 19.581(2)
_cell_measurement_reflns_used 4371
_cell_measurement_temperature 293(2)
_cell_measurement_theta_max 25.7
_cell_measurement_theta_min 2.25
_cell_volume 2776.1(4)
_computing_cell_refinement 'SELECT,CELL, STOE IPDS'
_computing_data_collection 'EXPOSE, STOE IPDS'
_computing_data_reduction 'INTEGRATE, STOE IPDS'
_computing_molecular_graphics 'DIAMOND 2.1e (Crystal Impact gbr 2001)'
_computing_publication_material 'WinGX publication routines (Farrugia, 1999)'
_computing_structure_refinement 'SHELXL-97 (Sheldrick, 1997)'
_computing_structure_solution 'Direct methods (Sir92,Altomare et al.,1993)'
_diffrn_detector_area_resol_mean 6.66
_diffrn_measured_fraction_theta_full 0.949
_diffrn_measured_fraction_theta_max 0.949
_diffrn_measurement_device_type 'STOE IPDS'
_diffrn_measurement_method 'Oscillation Phi Incr 1.1 deg'
_diffrn_radiation_type MoK\a
_diffrn_radiation_wavelength 0.71073
_diffrn_reflns_av_R_equivalents 0.1571
_diffrn_reflns_limit_h_max 24
_diffrn_reflns_limit_h_min -20
_diffrn_reflns_limit_k_max 7
_diffrn_reflns_limit_k_min -7
_diffrn_reflns_limit_l_max 23
_diffrn_reflns_limit_l_min -23
_diffrn_reflns_number 15663
_diffrn_reflns_theta_full 25.82
_diffrn_reflns_theta_max 25.82
_diffrn_reflns_theta_min 2.08
_exptl_absorpt_coefficient_mu 1.031
_exptl_absorpt_correction_T_max 0.8524
_exptl_absorpt_correction_T_min 0.8029
_exptl_absorpt_correction_type multi-scan
_exptl_crystal_colour black
_exptl_crystal_density_diffrn 1.799
_exptl_crystal_density_method 'not measured'
_exptl_crystal_description needle
_exptl_crystal_F_000 1528
_exptl_crystal_size_max 0.57
_exptl_crystal_size_mid 0.06
_exptl_crystal_size_min 0.06
_refine_diff_density_max 0.412
_refine_diff_density_min -0.383
_refine_ls_extinction_method none
_refine_ls_goodness_of_fit_ref 0.798
_refine_ls_hydrogen_treatment mixed
_refine_ls_matrix_type full
_refine_ls_number_parameters 169
_refine_ls_number_reflns 2764
_refine_ls_number_restraints 0
_refine_ls_restrained_S_all 0.798
_refine_ls_R_factor_all 0.1226
_refine_ls_R_factor_gt 0.0502
_refine_ls_shift/su_max 0
_refine_ls_structure_factor_coef Fsqd
_refine_ls_weighting_details 'calc w=1/[\s^2^(Fo^2^)+(0.0443P)^2^+0.0000P] where P=(Fo^2^+2Fc^2^)/3'
_refine_ls_weighting_scheme calc
_refine_ls_wR_factor_gt 0.0947
_refine_ls_wR_factor_ref 0.1117
_reflns_number_gt 1284
_reflns_number_total 2764
_reflns_threshold_expression >2sigma(I)
_cod_data_source_file b301149f.txt
_cod_data_source_block pfe134
_cod_database_code 7204605

loop_
_symmetry_equiv_pos_as_xyz
'x, y, z'
'-x+1/2, -y, z+1/2'
'x+1/2, -y+1/2, -z+1/2'
'-x, y+1/2, -z'
'-x, -y, -z'
'x-1/2, y, -z-1/2'
'-x-1/2, y-1/2, z-1/2'
'x, -y-1/2, z'

loop_
_atom_site_label
_atom_site_type_symbol
_atom_site_fract_x
_atom_site_fract_y
_atom_site_fract_z
_atom_site_U_iso_or_equiv
_atom_site_adp_type
_atom_site_occupancy
_atom_site_calc_flag
_atom_site_refinement_flags
_atom_site_disorder_group
_atom_site_disorder_assembly
C1 C 0.5724(4) 0.25 -0.3539(3) 0.0363(18) Uiso 1 d S . .
C2 C 0.5915(4) 0.25 -0.2855(3) 0.0364(19) Uiso 1 d S . .
H2 H 0.6368 0.25 -0.2772 0.044 Uiso 1 calc SR . .
C3 C 0.5511(3) 0.25 -0.2283(3) 0.0341(17) Uiso 1 d S . .
C4 C 0.5764(3) 0.25 -0.1585(3) 0.0325(17) Uiso 1 d S . .
H4 H 0.6208 0.25 -0.1463 0.039 Uiso 1 calc SR . .
C5 C 0.5242(3) 0.25 -0.1135(3) 0.0284(16) Uiso 1 d S . .
C6 C 0.4598(3) 0.25 -0.1440(3) 0.0323(17) Uiso 1 d S . .
C7 C 0.4078(4) 0.25 -0.0997(3) 0.0369(19) Uiso 1 d S . .
H7 H 0.3634 0.25 -0.1122 0.044 Uiso 1 calc SR . .
C8 C 0.4322(4) 0.25 -0.0303(3) 0.0342(17) Uiso 1 d S . .
C9 C 0.3903(4) 0.25 0.0245(3) 0.0388(19) Uiso 1 d S . .
H9 H 0.3453 0.25 0.0144 0.047 Uiso 1 calc SR . .
C10 C 0.4068(4) 0.25 0.0948(3) 0.0388(19) Uiso 1 d S . .
C11 C 0.5135(4) 0.25 -0.4696(3) 0.0354(18) Uiso 1 d S . .
C12 C 0.5791(4) 0.25 -0.4841(3) 0.0357(18) Uiso 1 d S . .
C13 C 0.3783(5) 0.25 -0.4878(5) 0.067(3) Uiso 1 d S . .
H13A H 0.342 0.25 -0.5194 0.1 Uiso 1 calc SR . .
H13B H 0.376 0.3618 -0.4596 0.1 Uiso 0.5 calc PR . .
H13C H 0.376 0.1382 -0.4596 0.1 Uiso 0.5 calc PR . .
C14 C 0.6954(4) 0.25 -0.5597(4) 0.056(2) Uiso 1 d S . .
H14A H 0.7154 0.25 -0.6042 0.084 Uiso 1 calc SR . .
H14B H 0.7091 0.1382 -0.5352 0.084 Uiso 0.5 calc PR . .
H14C H 0.7091 0.3618 -0.5352 0.084 Uiso 0.5 calc PR . .
C15 C 0.3930(4) 0.25 0.2244(3) 0.0344(17) Uiso 1 d S . .
C16 C 0.4584(4) 0.25 0.2140(3) 0.0344(18) Uiso 1 d S . .
C17 C 0.2707(5) 0.25 0.2894(4) 0.065(3) Uiso 1 d S . .
H17A H 0.2469 0.25 0.3318 0.098 Uiso 1 calc SR . .
H17B H 0.2592 0.1382 0.2637 0.098 Uiso 0.5 calc PR . .
H17C H 0.2592 0.3618 0.2637 0.098 Uiso 0.5 calc PR . .
C18 C 0.5951(4) 0.25 0.2414(4) 0.054(2) Uiso 1 d S . .
H18A H 0.6288 0.25 0.276 0.081 Uiso 1 calc SR . .
H18B H 0.5997 0.3618 0.2135 0.081 Uiso 0.5 calc PR . .
H18C H 0.5997 0.1382 0.2135 0.081 Uiso 0.5 calc PR . .
O1 O 0.2276(4) 0.25 -0.2998(4) 0.213(8) Uani 1 d S . .
O2 O 0.3120(4) 0.25 -0.2269(3) 0.114(3) Uani 1 d S . .
O3 O 0.3188(4) 0.0916(11) -0.3276(3) 0.145(3) Uani 1 d . . .
O4 O 0.6654(4) 0.25 -0.0332(3) 0.160(6) Uani 1 d S . .
O5 O 0.6398(3) 0.25 0.0817(3) 0.098(3) Uani 1 d S . .
O6 O 0.7314(3) 0.4125(10) 0.0433(3) 0.107(2) Uani 1 d . . .
S1 S 0.46521(9) 0.25 -0.23205(9) 0.0435(6) Uani 1 d S . .
S2 S 0.49346(9) 0.25 -0.38422(8) 0.0421(6) Uani 1 d S . .
S3 S 0.63204(10) 0.25 -0.41557(9) 0.0484(7) Uani 1 d S . .
S4 S 0.45405(10) 0.25 -0.53372(9) 0.0475(6) Uani 1 d S . .
S5 S 0.60659(11) 0.25 -0.56834(9) 0.0610(8) Uani 1 d S . .
S6 S 0.51854(10) 0.25 -0.02562(8) 0.0426(6) Uani 1 d S . .
S7 S 0.34430(10) 0.25 0.15287(8) 0.0538(7) Uani 1 d S . .
S8 S 0.48413(9) 0.25 0.12949(9) 0.0380(5) Uani 1 d S . .
S9 S 0.35788(11) 0.25 0.30616(9) 0.0564(8) Uani 1 d S . .
S10 S 0.51430(10) 0.25 0.28166(9) 0.0472(6) Uani 1 d S . .
Cl1 Cl 0.29287(11) 0.25 -0.29535(10) 0.0564(7) Uani 1 d S . .
Cl2 Cl 0.69173(11) 0.25 0.03294(10) 0.0666(8) Uani 1 d S . .

loop_
_atom_site_aniso_label
_atom_site_aniso_U_11
_atom_site_aniso_U_22
_atom_site_aniso_U_33
_atom_site_aniso_U_23
_atom_site_aniso_U_13
_atom_site_aniso_U_12
O1 0.054(6) 0.50(3) 0.086(6) 0 -0.023(4) 0
O2 0.110(7) 0.185(11) 0.046(4) 0 -0.022(4) 0
O3 0.230(8) 0.110(7) 0.096(4) -0.027(4) 0.010(4) 0.051(6)
O4 0.076(6) 0.365(18) 0.040(4) 0 -0.008(4) 0
O5 0.055(4) 0.187(10) 0.051(4) 0 0.016(3) 0
O6 0.086(4) 0.107(6) 0.128(4) -0.001(4) 0.014(3) -0.025(4)
S1 0.0383(12) 0.0654(19) 0.0267(8) 0 0.0008(7) 0
S2 0.0347(12) 0.0632(18) 0.0285(9) 0 0.0048(8) 0
S3 0.0364(12) 0.079(2) 0.0294(9) 0 0.0018(8) 0
S4 0.0399(12) 0.068(2) 0.0344(9) 0 -0.0055(8) 0
S5 0.0440(13) 0.113(3) 0.0261(9) 0 0.0052(8) 0
S6 0.0350(12) 0.0660(19) 0.0269(9) 0 -0.0011(7) 0
S7 0.0302(12) 0.104(2) 0.0277(9) 0 0.0009(8) 0
S8 0.0284(10) 0.0584(16) 0.0273(8) 0 0.0005(7) 0
S9 0.0483(15) 0.093(2) 0.0276(9) 0 0.0053(8) 0
S10 0.0400(12) 0.074(2) 0.0273(9) 0 -0.0066(8) 0
Cl1 0.0447(14) 0.084(2) 0.0408(11) 0 -0.0026(9) 0
Cl2 0.0380(14) 0.117(3) 0.0445(12) 0 -0.0029(9) 0

loop_
_atom_type_symbol
_atom_type_description
_atom_type_scat_dispersion_real
_atom_type_scat_dispersion_imag
_atom_type_scat_source
C C 0.0033 0.0016 'International Tables Vol C Tables 4.2.6.8 and 6.1.1.4'
H H 0 0 'International Tables Vol C Tables 4.2.6.8 and 6.1.1.4'
O O 0.0106 0.006 'International Tables Vol C Tables 4.2.6.8 and 6.1.1.4'
S S 0.1246 0.1234 'International Tables Vol C Tables 4.2.6.8 and 6.1.1.4'
Cl Cl 0.1484 0.1585 'International Tables Vol C Tables 4.2.6.8 and 6.1.1.4'

loop_
_geom_angle_atom_site_label_1
_geom_angle_atom_site_label_2
_geom_angle_atom_site_label_3
_geom_angle
_geom_angle_site_symmetry_1
_geom_angle_site_symmetry_3
_geom_angle_publ_flag
C2 C1 S2 126.5(6) . . ?
C2 C1 S3 118.9(6) . . ?
S2 C1 S3 114.6(4) . . ?
C3 C2 C1 127.8(7) . . ?
C2 C3 C4 123.4(6) . . ?
C2 C3 S1 123.7(5) . . ?
C4 C3 S1 112.9(5) . . ?
C5 C4 C3 109.4(6) . . ?
C4 C5 C6 115.5(5) . . ?
C4 C5 S6 133.7(5) . . ?
C6 C5 S6 110.8(5) . . ?
C7 C6 C5 115.9(5) . . ?
C7 C6 S1 133.1(6) . . ?
C5 C6 S1 111.0(5) . . ?
C6 C7 C8 109.5(7) . . ?
C9 C8 C7 121.7(7) . . ?
C9 C8 S6 125.3(5) . . ?
C7 C8 S6 113.0(5) . . ?
C8 C9 C10 128.1(7) . . ?
C9 C10 S7 118.4(6) . . ?
C9 C10 S8 127.1(6) . . ?
S7 C10 S8 114.5(4) . . ?
C12 C11 S2 115.7(5) . . ?
C12 C11 S4 121.7(5) . . ?
S2 C11 S4 122.7(4) . . ?
C11 C12 S3 116.5(5) . . ?
C11 C12 S5 120.7(5) . . ?
S3 C12 S5 122.8(4) . . ?
C16 C15 S7 116.4(5) . . ?
C16 C15 S9 122.6(5) . . ?
S7 C15 S9 121.0(4) . . ?
C15 C16 S8 116.2(5) . . ?
C15 C16 S10 121.8(5) . . ?
S8 C16 S10 122.0(4) . . ?
C6 S1 C3 91.2(3) . . ?
C1 S2 C11 96.8(3) . . ?
C1 S3 C12 96.4(3) . . ?
C11 S4 C13 103.3(4) . . ?
C12 S5 C14 103.3(4) . . ?
C5 S6 C8 90.8(3) . . ?
C10 S7 C15 96.9(3) . . ?
C10 S8 C16 96.0(3) . . ?
C15 S9 C17 103.3(4) . . ?
C16 S10 C18 104.8(4) . . ?
O1 Cl1 O3 110.4(4) . . ?
O1 Cl1 O3 110.4(4) . 8_565 ?
O3 Cl1 O3 107.1(7) . 8_565 ?
O1 Cl1 O2 109.9(5) . . ?
O3 Cl1 O2 109.5(3) . . ?
O3 Cl1 O2 109.5(3) 8_565 . ?
O4 Cl2 O6 110.5(3) . 8_565 ?
O4 Cl2 O6 110.5(3) . . ?
O6 Cl2 O6 108.0(6) 8_565 . ?
O4 Cl2 O5 109.9(4) . . ?
O6 Cl2 O5 108.9(3) 8_565 . ?
O6 Cl2 O5 108.9(3) . . ?

loop_
_geom_bond_atom_site_label_1
_geom_bond_atom_site_label_2
_geom_bond_distance
_geom_bond_site_symmetry_2
_geom_bond_publ_flag
C1 C2 1.395(9) . ?
C1 S2 1.702(7) . ?
C1 S3 1.707(7) . ?
C2 C3 1.386(9) . ?
C3 C4 1.459(9) . ?
C3 S1 1.738(7) . ?
C4 C5 1.374(9) . ?
C5 C6 1.433(9) . ?
C5 S6 1.724(6) . ?
C6 C7 1.363(10) . ?
C6 S1 1.728(6) . ?
C7 C8 1.446(9) . ?
C8 C9 1.368(9) . ?
C8 S6 1.749(7) . ?
C9 C10 1.415(9) . ?
C10 S7 1.700(7) . ?
C10 S8 1.706(8) . ?
C11 C12 1.357(10) . ?
C11 S2 1.720(7) . ?
C11 S4 1.738(7) . ?
C12 S3 1.717(7) . ?
C12 S5 1.741(7) . ?
C13 S4 1.776(9) . ?
C14 S5 1.804(9) . ?
C15 C16 1.338(10) . ?
C15 S7 1.711(7) . ?
C15 S9 1.751(7) . ?
C16 S8 1.735(6) . ?
C16 S10 1.742(7) . ?
C17 S9 1.794(10) . ?
C18 S10 1.815(8) . ?
O1 Cl1 1.322(9) . ?
O2 Cl1 1.395(6) . ?
O3 Cl1 1.381(6) . ?
O4 Cl2 1.400(6) . ?
O5 Cl2 1.420(6) . ?
O6 Cl2 1.408(6) . ?
Cl1 O3 1.381(6) 8_565 ?
Cl2 O6 1.408(6) 8_565 ?
